data_8102913
loop_
_publ_author_name
'X.-W. Wang'
'P. Wang'
'Y.-Q. Zheng'

_publ_section_title
;
Crystal structure of hexaaquanickel(II) hydrogenphosphate monohydrate, 
[Ni(H~2~O)~6~][HPO~4~] &#x00B7; H~2~O
;
_journal_issue 3
_journal_name_full 'Zeitschrift f\"ur Kristallographie - New Crystal Structures'
_journal_page_first 321
_journal_page_last 322
_journal_volume 220
_journal_year 2005
_chemical_formula_sum 'H7.5 Ni0.5 O5.5 P0.5'
_chemical_formula_weight 140.40
_chemical_name_systematic
; 
 hexaaquanickel(II) hydrogenphosphate monohydrate
;
_space_group_IT_number 31
_symmetry_cell_setting orthorhombic
_symmetry_space_group_name_Hall 'P 2ac -2'
_symmetry_space_group_name_H-M 'P m n 21'
_atom_sites_solution_hydrogens geom
_atom_sites_solution_primary direct
_atom_sites_solution_secondary difmap
_audit_creation_method SHELXL-97
_cell_angle_alpha 90.00
_cell_angle_beta 90.00
_cell_angle_gamma 90.00
_cell_formula_units_Z 4
_cell_length_a 6.9160(3)
_cell_length_b 6.1032(3)
_cell_length_c 11.1679(6)
_cell_measurement_reflns_used 25
_cell_measurement_temperature 293(2)
_cell_measurement_theta_max 12.5
_cell_measurement_theta_min 5.0
_cell_volume 471.39(4)
_computing_structure_refinement 'SHELXL-97 (Sheldrick, 1997)'
_computing_structure_solution 'SHELXS-97 (Sheldrick, 1990)'
_diffrn_ambient_temperature 293(2)
_diffrn_measured_fraction_theta_full 0.994
_diffrn_measured_fraction_theta_max 0.994
_diffrn_measurement_device_type 'Bruker P4'
_diffrn_measurement_method theta/2theta
_diffrn_radiation_monochromator graphite
_diffrn_radiation_source 'fine-focus sealed tube'
_diffrn_radiation_type MoK\a
_diffrn_radiation_wavelength 0.71073
_diffrn_reflns_av_R_equivalents 0.0207
_diffrn_reflns_av_sigmaI/netI 0.0249
_diffrn_reflns_limit_h_max 8
_diffrn_reflns_limit_h_min -9
_diffrn_reflns_limit_k_max 6
_diffrn_reflns_limit_k_min -8
_diffrn_reflns_limit_l_max 14
_diffrn_reflns_limit_l_min -13
_diffrn_reflns_number 2664
_diffrn_reflns_theta_full 28.08
_diffrn_reflns_theta_max 28.08
_diffrn_reflns_theta_min 3.34
_diffrn_standards_decay_% no
_diffrn_standards_interval_count 97
_diffrn_standards_number 3
_exptl_absorpt_coefficient_mu 2.269
_exptl_absorpt_correction_T_max 0.577
_exptl_absorpt_correction_T_min 0.506
_exptl_absorpt_correction_type empirical
_exptl_crystal_colour green
_exptl_crystal_density_diffrn 1.978
_exptl_crystal_density_method 'not measured'
_exptl_crystal_description block
_exptl_crystal_F_000 292
_exptl_crystal_size_max 0.540
_exptl_crystal_size_mid 0.254
_exptl_crystal_size_min 0.242
_refine_diff_density_max 0.356
_refine_diff_density_min -0.352
_refine_diff_density_rms 0.065
_refine_ls_abs_structure_details 'Flack H D (1983), Acta Cryst. A39, 876-881'
_refine_ls_abs_structure_Flack 0.004(10)
_refine_ls_extinction_coef 0.048(4)
_refine_ls_extinction_expression Fc^*^=kFc[1+0.001xFc^2^\l^3^/sin(2\q)]^-1/4^
_refine_ls_extinction_method SHELXL
_refine_ls_goodness_of_fit_ref 1.100
_refine_ls_hydrogen_treatment mixed
_refine_ls_matrix_type full
_refine_ls_number_parameters 97
_refine_ls_number_reflns 970
_refine_ls_number_restraints 1
_refine_ls_restrained_S_all 1.100
_refine_ls_R_factor_all 0.0180
_refine_ls_R_factor_gt 0.0178
_refine_ls_shift/su_max 0.320
_refine_ls_shift/su_mean 0.021
_refine_ls_structure_factor_coef Fsqd
_refine_ls_weighting_details 'calc w=1/[\s^2^(Fo^2^)+(0.0313P)^2^+0.0000P] where P=(Fo^2^+2Fc^2^)/3'
_refine_ls_weighting_scheme calc
_refine_ls_wR_factor_gt 0.0471
_refine_ls_wR_factor_ref 0.0472
_reflns_number_gt 958
_reflns_number_total 970
_reflns_threshold_expression >2sigma(I)
_cod_data_source_file 409844.cff
_cod_data_source_block Ni(H2O)6(HPO4)*H2O
_cod_original_sg_symbol_H-M Pmn2(1)
_cod_original_formula_sum 'H7.50 Ni0.50 O5.50 P0.50'
_cod_database_code 8102913

loop_
_symmetry_equiv_pos_as_xyz
'x, y, z'
'-x+1/2, -y, z+1/2'
'x+1/2, -y, z+1/2'
'-x, y, z'

loop_
_atom_site_label
_atom_site_type_symbol
_atom_site_fract_x
_atom_site_fract_y
_atom_site_fract_z
_atom_site_U_iso_or_equiv
_atom_site_adp_type
_atom_site_occupancy
_atom_site_symmetry_multiplicity
_atom_site_Wyckoff_symbol
_atom_site_calc_flag
_atom_site_refinement_flags
_atom_site_disorder_assembly
_atom_site_disorder_group
Ni Ni 0.0000 0.62723(5) 0.59653(2) 0.01609(12) Uani 1 2 a d S . .
O1 O 0.0000 0.3196(4) 0.5133(2) 0.0382(6) Uani 1 2 a d S . .
H1A H 0.0000 0.1848 0.5458 0.059 Uiso 1 2 a d S . .
H1B H 0.0000 0.2601 0.4395 0.039 Uiso 1 2 a d S . .
O2 O 0.0000 0.9347(4) 0.6790(2) 0.0315(5) Uani 1 2 a d S . .
H2 H 0.102(4) 0.987(4) 0.707(3) 0.028(6) Uiso 1 4 b d . . .
O3 O 0.2056(2) 0.5207(3) 0.71350(17) 0.0296(4) Uani 1 4 b d . . .
H3A H 0.301(6) 0.600(5) 0.722(4) 0.044(10) Uiso 1 4 b d . . .
H3B H 0.261(6) 0.392(6) 0.710(4) 0.051(10) Uiso 1 4 b d . . .
O4 O 0.2198(2) 0.7317(2) 0.48638(14) 0.0244(3) Uani 1 4 b d . . .
H4A H 0.187(4) 0.785(5) 0.425(4) 0.035(7) Uiso 1 4 b d . . .
H4B H 0.278(5) 0.807(6) 0.520(4) 0.055(10) Uiso 1 4 b d . . .
P P 0.5000 -0.00566(10) 0.72479(6) 0.01412(15) Uani 1 2 a d S . .
O5 O 0.5000 -0.0234(3) 0.58784(18) 0.0225(4) Uani 1 2 a d S . .
H5 H 0.5000 0.091(6) 0.551(4) 0.034 Uiso 1 2 a d S . .
O6 O 0.5000 -0.2381(3) 0.77863(18) 0.0213(4) Uani 1 2 a d S . .
O7 O 0.6823(2) 0.11510(19) 0.76679(14) 0.0207(3) Uani 1 4 b d . . .
O8 O 0.5000 0.3663(5) 0.4562(3) 0.0423(7) Uani 1 2 a d S . .
H8 H 0.394(4) 0.457(5) 0.479(3) 0.037(7) Uiso 1 4 b d . . .

loop_
_atom_site_aniso_label
_atom_site_aniso_U_11
_atom_site_aniso_U_22
_atom_site_aniso_U_33
_atom_site_aniso_U_23
_atom_site_aniso_U_13
_atom_site_aniso_U_12
Ni 0.01825(16) 0.01553(17) 0.01450(15) 0.00013(11) 0.000 0.000
O1 0.0766(18) 0.0164(9) 0.0217(10) -0.0036(9) 0.000 0.000
O2 0.0188(10) 0.0268(10) 0.0489(15) -0.0193(10) 0.000 0.000
O3 0.0296(8) 0.0210(7) 0.0383(9) 0.0089(6) -0.0154(8) -0.0032(6)
O4 0.0246(7) 0.0294(7) 0.0191(8) 0.0028(6) 0.0008(6) -0.0047(6)
P 0.0161(3) 0.0127(3) 0.0136(3) -0.0007(2) 0.000 0.000
O5 0.0286(10) 0.0232(9) 0.0157(9) 0.0002(9) 0.000 0.000
O6 0.0254(10) 0.0160(9) 0.0226(9) 0.0034(7) 0.000 0.000
O7 0.0190(7) 0.0207(7) 0.0225(7) -0.0045(5) -0.0006(6) -0.0031(5)
O8 0.0455(16) 0.0416(16) 0.0400(16) 0.0066(11) 0.000 0.000

loop_
_atom_type_symbol
_atom_type_description
_atom_type_scat_dispersion_real
_atom_type_scat_dispersion_imag
_atom_type_scat_source
H H 0.0000 0.0000 'International Tables Vol C Tables 4.2.6.8 and 6.1.1.4'
O O 0.0106 0.0060 'International Tables Vol C Tables 4.2.6.8 and 6.1.1.4'
P P 0.1023 0.0942 'International Tables Vol C Tables 4.2.6.8 and 6.1.1.4'
Ni Ni 0.3393 1.1124 'International Tables Vol C Tables 4.2.6.8 and 6.1.1.4'

loop_
_geom_angle_atom_site_label_1
_geom_angle_atom_site_label_2
_geom_angle_atom_site_label_3
_geom_angle
_geom_angle_site_symmetry_1
_geom_angle_site_symmetry_3
_geom_angle_publ_flag
O3 Ni O3 88.52(10) . 4 ?
O3 Ni O4 176.55(7) . 4 ?
O3 Ni O4 88.09(7) 4 4 ?
O3 Ni O4 88.09(7) . . ?
O3 Ni O4 176.55(7) 4 . ?
O4 Ni O4 95.29(9) 4 . ?
O3 Ni O2 90.23(8) . . ?
O3 Ni O2 90.23(8) 4 . ?
O4 Ni O2 89.14(7) 4 . ?
O4 Ni O2 89.14(7) . . ?
O3 Ni O1 89.90(7) . . ?
O3 Ni O1 89.90(7) 4 . ?
O4 Ni O1 90.73(6) 4 . ?
O4 Ni O1 90.73(6) . . ?
O2 Ni O1 179.81(11) . . ?
Ni O1 H1A 129.9 . . ?
Ni O1 H1B 140.1 . . ?
H1A O1 H1B 90.0 . . ?
Ni O2 H2 120.5(18) . . ?
Ni O3 H3A 116(3) . . ?
Ni O3 H3B 124(3) . . ?
H3A O3 H3B 101(3) . . ?
Ni O4 H4A 116(2) . . ?
Ni O4 H4B 108(3) . . ?
H4A O4 H4B 110(4) . . ?
O5 P O7 109.82(7) . . ?
O5 P O7 109.82(7) . 4_655 ?
O7 P O7 110.56(11) . 4_655 ?
O5 P O6 108.92(11) . . ?
O7 P O6 108.85(7) . . ?
O7 P O6 108.85(7) 4_655 . ?
P O5 H5 116(3) . . ?

loop_
_geom_bond_atom_site_label_1
_geom_bond_atom_site_label_2
_geom_bond_distance
_geom_bond_site_symmetry_2
_geom_bond_publ_flag
Ni O3 2.0373(15) . ?
Ni O3 2.0373(15) 4 ?
Ni O4 2.0570(14) 4 ?
Ni O4 2.0570(14) . ?
Ni O2 2.090(2) . ?
Ni O1 2.095(2) . ?
O1 H1A 0.8984 . ?
O1 H1B 0.9008 . ?
O2 H2 0.84(3) . ?
O3 H3A 0.82(4) . ?
O3 H3B 0.87(4) . ?
O4 H4A 0.80(4) . ?
O4 H4B 0.71(4) . ?
P O5 1.533(2) . ?
P O7 1.5337(15) . ?
P O7 1.5337(14) 4_655 ?
P O6 1.5409(19) . ?
O5 H5 0.81(4) . ?
O8 H8 0.95(3) . ?
